data_7052389
loop_
_publ_author_name
'Matthieu Demange'
'Leila Boubekeur'
'Audrey Auffrant'
'Nicolas M\'ezailles'
'Louis Ricard'
'Xavier Le Goff'
'Pascal Le Floch'

_publ_section_title
;
 A new and convenient approach towards bis(iminophosphoranyl)methane
 ligands and their dicationic, cationic, anionic and dianionic
 derivatives
;
_journal_issue 12
_journal_name_full 'New Journal of Chemistry'
_journal_page_first 1745
_journal_paper_doi 10.1039/b610049j
_journal_volume 30
_journal_year 2006
_chemical_formula_sum 'C37 H32 N2 P2'
_chemical_formula_weight 566.59
_chemical_name_systematic
;
?
;
_space_group_IT_number 14
_symmetry_cell_setting monoclinic
_symmetry_space_group_name_Hall '-P 2ybc'
_symmetry_space_group_name_H-M 'P 1 21/c 1'
_atom_sites_solution_hydrogens geom
_atom_sites_solution_primary direct
_atom_sites_solution_secondary difmap
_audit_creation_method SHELXL-97
_cell_angle_alpha 90.00
_cell_angle_beta 93.9270(10)
_cell_angle_gamma 90.00
_cell_formula_units_Z 4
_cell_length_a 14.2200(10)
_cell_length_b 10.2780(10)
_cell_length_c 20.4620(10)
_cell_measurement_reflns_used 8516
_cell_measurement_temperature 150.0(1)
_cell_measurement_theta_max 30.034
_cell_measurement_theta_min 0.998
_cell_volume 2983.6(4)
_computing_structure_refinement 'SHELXL-97 (Sheldrick, 1997)'
_computing_structure_solution 'SHELXS-97 (Sheldrick, 1990)'
_diffrn_ambient_temperature 150.0(1)
_diffrn_measured_fraction_theta_full 0.996
_diffrn_measured_fraction_theta_max 0.996
_diffrn_measurement_device_type KappaCCD
_diffrn_measurement_method 'phi and omega scans'
_diffrn_radiation_monochromator graphite
_diffrn_radiation_source 'fine-focus sealed tube'
_diffrn_radiation_type MoK\a
_diffrn_radiation_wavelength 0.71069
_diffrn_reflns_av_R_equivalents 0.0174
_diffrn_reflns_av_sigmaI/netI 0.0313
_diffrn_reflns_limit_h_max 18
_diffrn_reflns_limit_h_min -18
_diffrn_reflns_limit_k_max 12
_diffrn_reflns_limit_k_min -13
_diffrn_reflns_limit_l_max 26
_diffrn_reflns_limit_l_min -26
_diffrn_reflns_number 12293
_diffrn_reflns_theta_full 27.48
_diffrn_reflns_theta_max 27.48
_diffrn_reflns_theta_min 2.81
_exptl_absorpt_coefficient_mu 0.175
_exptl_absorpt_correction_T_max 0.9759
_exptl_absorpt_correction_T_min 0.9625
_exptl_absorpt_correction_type multi-scan
_exptl_crystal_colour colorless
_exptl_crystal_density_diffrn 1.261
_exptl_crystal_density_method 'not measured'
_exptl_crystal_description plate
_exptl_crystal_F_000 1192
_exptl_crystal_size_max 0.22
_exptl_crystal_size_mid 0.20
_exptl_crystal_size_min 0.14
_refine_diff_density_max 0.286
_refine_diff_density_min -0.371
_refine_diff_density_rms 0.039
_refine_ls_extinction_method none
_refine_ls_goodness_of_fit_ref 1.055
_refine_ls_hydrogen_treatment mixed
_refine_ls_matrix_type full
_refine_ls_number_parameters 376
_refine_ls_number_reflns 6826
_refine_ls_number_restraints 0
_refine_ls_restrained_S_all 1.055
_refine_ls_R_factor_all 0.0492
_refine_ls_R_factor_gt 0.0379
_refine_ls_shift/su_max 0.002
_refine_ls_shift/su_mean 0.000
_refine_ls_structure_factor_coef Fsqd
_refine_ls_weighting_details 'calc w=1/[\s^2^(Fo^2^)+(0.0569P)^2^+0.5967P] where P=(Fo^2^+2Fc^2^)/3'
_refine_ls_weighting_scheme calc
_refine_ls_wR_factor_gt 0.1033
_refine_ls_wR_factor_ref 0.1102
_reflns_number_gt 5522
_reflns_number_total 6826
_reflns_threshold_expression >2sigma(I)
_cod_data_source_file b610049j.txt
_cod_data_source_block dppmanil
_cod_depositor_comments
;
The following automatic conversions were performed:
'_symmetry_cell_setting' value 'Monoclinic' changed to 'monoclinic'
according to '/home/saulius/struct/CIF-dictionaries/cif_core.dic'
dictionary named 'cif_core.dic' version 2.4.1 from 2010-06-29.

Automatic conversion script
Id: cif_fix_enum 1527 2010-12-29 10:47:43Z saulius 
;
_cod_original_sg_symbol_H-M 'P21/c '
_cod_database_code 7052389

loop_
_symmetry_equiv_pos_as_xyz
'x, y, z'
'-x, y+1/2, -z+1/2'
'-x, -y, -z'
'x, -y-1/2, z-1/2'

loop_
_atom_site_label
_atom_site_type_symbol
_atom_site_fract_x
_atom_site_fract_y
_atom_site_fract_z
_atom_site_U_iso_or_equiv
_atom_site_adp_type
_atom_site_occupancy
_atom_site_symmetry_multiplicity
_atom_site_calc_flag
_atom_site_refinement_flags
_atom_site_disorder_assembly
_atom_site_disorder_group
P1 P 0.36062(3) 0.10261(3) 0.799468(17) 0.03059(10) Uani 1 1 d . . .
P2 P 0.20504(2) -0.10427(3) 0.767915(15) 0.02570(10) Uani 1 1 d . . .
N1 N 0.36720(10) 0.17798(12) 0.73343(6) 0.0404(3) Uani 1 1 d . . .
N2 N 0.14082(8) -0.08486(12) 0.82629(5) 0.0318(3) Uani 1 1 d . . .
C1 C 0.32979(9) -0.06930(14) 0.78853(7) 0.0296(3) Uani 1 1 d . . .
H1A H 0.3449(11) -0.1151(15) 0.8272(8) 0.036 Uiso 1 1 d . . .
H1B H 0.3688(11) -0.0991(15) 0.7526(8) 0.036 Uiso 1 1 d . . .
C2 C 0.42382(11) 0.14548(15) 0.68322(7) 0.0395(3) Uani 1 1 d . . .
C3 C 0.39752(14) 0.19072(18) 0.61965(8) 0.0521(4) Uani 1 1 d . . .
H3 H 0.3412 0.2399 0.6124 0.063 Uiso 1 1 calc R . .
C4 C 0.45158(16) 0.1652(2) 0.56767(9) 0.0606(5) Uani 1 1 d . . .
H4 H 0.4315 0.1958 0.5252 0.073 Uiso 1 1 calc R . .
C5 C 0.53423(15) 0.0961(2) 0.57661(9) 0.0602(5) Uani 1 1 d . . .
H5 H 0.5719 0.0806 0.5408 0.072 Uiso 1 1 calc R . .
C6 C 0.56183(13) 0.0496(2) 0.63804(9) 0.0562(5) Uani 1 1 d . . .
H6 H 0.6188 0.0015 0.6446 0.067 Uiso 1 1 calc R . .
C7 C 0.50685(11) 0.07255(17) 0.69082(8) 0.0452(4) Uani 1 1 d . . .
H7 H 0.5262 0.0380 0.7327 0.054 Uiso 1 1 calc R . .
C8 C 0.46409(10) 0.10381(15) 0.85696(7) 0.0363(3) Uani 1 1 d . . .
C9 C 0.50770(12) 0.22435(18) 0.86622(8) 0.0491(4) Uani 1 1 d . . .
H9 H 0.4854 0.2970 0.8410 0.059 Uiso 1 1 calc R . .
C10 C 0.58357(13) 0.2390(2) 0.91210(10) 0.0614(6) Uani 1 1 d . . .
H10 H 0.6121 0.3219 0.9186 0.074 Uiso 1 1 calc R . .
C11 C 0.61751(13) 0.1343(2) 0.94801(10) 0.0655(6) Uani 1 1 d . . .
H11 H 0.6693 0.1445 0.9794 0.079 Uiso 1 1 calc R . .
C12 C 0.57616(14) 0.0153(2) 0.93822(11) 0.0701(6) Uani 1 1 d . . .
H12 H 0.6001 -0.0575 0.9626 0.084 Uiso 1 1 calc R . .
C13 C 0.49938(12) -0.00077(18) 0.89299(9) 0.0546(5) Uani 1 1 d . . .
H13 H 0.4712 -0.0841 0.8869 0.065 Uiso 1 1 calc R . .
C14 C 0.27236(10) 0.18479(14) 0.84360(7) 0.0347(3) Uani 1 1 d . . .
C15 C 0.26005(12) 0.15512(16) 0.90872(7) 0.0428(4) Uani 1 1 d . . .
H15 H 0.2977 0.0896 0.9303 0.051 Uiso 1 1 calc R . .
C16 C 0.19331(13) 0.22039(19) 0.94223(8) 0.0520(4) Uani 1 1 d . . .
H16 H 0.1847 0.1989 0.9866 0.062 Uiso 1 1 calc R . .
C17 C 0.13924(13) 0.31642(19) 0.91151(9) 0.0558(5) Uani 1 1 d . . .
H17 H 0.0935 0.3613 0.9346 0.067 Uiso 1 1 calc R . .
C18 C 0.15167(13) 0.34731(19) 0.84699(10) 0.0568(5) Uani 1 1 d . . .
H18 H 0.1147 0.4140 0.8258 0.068 Uiso 1 1 calc R . .
C19 C 0.21782(12) 0.28146(16) 0.81307(8) 0.0452(4) Uani 1 1 d . . .
H19 H 0.2258 0.3027 0.7686 0.054 Uiso 1 1 calc R . .
C20 C 0.14830(9) -0.14759(14) 0.88678(6) 0.0303(3) Uani 1 1 d . . .
C21 C 0.10205(11) -0.09079(16) 0.93796(7) 0.0382(3) Uani 1 1 d . . .
H21 H 0.0702 -0.0103 0.9307 0.046 Uiso 1 1 calc R . .
C22 C 0.10176(12) -0.14916(19) 0.99870(7) 0.0455(4) Uani 1 1 d . . .
H22 H 0.0701 -0.1082 1.0326 0.055 Uiso 1 1 calc R . .
C23 C 0.14686(12) -0.26620(18) 1.01077(7) 0.0465(4) Uani 1 1 d . . .
H23 H 0.1456 -0.3069 1.0524 0.056 Uiso 1 1 calc R . .
C24 C 0.19398(11) -0.32354(16) 0.96137(7) 0.0420(4) Uani 1 1 d . . .
H24 H 0.2256 -0.4040 0.9693 0.050 Uiso 1 1 calc R . .
C25 C 0.19567(10) -0.26504(15) 0.90030(7) 0.0356(3) Uani 1 1 d . . .
H25 H 0.2294 -0.3052 0.8672 0.043 Uiso 1 1 calc R . .
C26 C 0.16112(9) 0.00333(13) 0.70356(6) 0.0299(3) Uani 1 1 d . . .
C27 C 0.08544(11) 0.08409(17) 0.71321(8) 0.0437(4) Uani 1 1 d . . .
H27 H 0.0590 0.0858 0.7546 0.052 Uiso 1 1 calc R . .
C28 C 0.04835(12) 0.16190(19) 0.66323(9) 0.0527(4) Uani 1 1 d . . .
H28 H -0.0036 0.2172 0.6701 0.063 Uiso 1 1 calc R . .
C29 C 0.08668(12) 0.15964(16) 0.60282(8) 0.0468(4) Uani 1 1 d . . .
H29 H 0.0602 0.2120 0.5680 0.056 Uiso 1 1 calc R . .
C30 C 0.16285(14) 0.08184(16) 0.59327(7) 0.0470(4) Uani 1 1 d . . .
H30 H 0.1897 0.0815 0.5520 0.056 Uiso 1 1 calc R . .
C31 C 0.20080(11) 0.00359(15) 0.64370(7) 0.0395(3) Uani 1 1 d . . .
H31 H 0.2539 -0.0497 0.6371 0.047 Uiso 1 1 calc R . .
C32 C 0.20286(9) -0.26321(13) 0.72892(6) 0.0266(3) Uani 1 1 d . . .
C33 C 0.11525(10) -0.30836(15) 0.70422(7) 0.0362(3) Uani 1 1 d . . .
H33 H 0.0612 -0.2546 0.7064 0.043 Uiso 1 1 calc R . .
C34 C 0.10616(11) -0.43073(16) 0.67652(7) 0.0405(3) Uani 1 1 d . . .
H34 H 0.0459 -0.4610 0.6603 0.049 Uiso 1 1 calc R . .
C35 C 0.18414(11) -0.50896(15) 0.67229(7) 0.0405(3) Uani 1 1 d . . .
H35 H 0.1779 -0.5925 0.6527 0.049 Uiso 1 1 calc R . .
C36 C 0.27126(11) -0.46537(16) 0.69670(8) 0.0463(4) Uani 1 1 d . . .
H36 H 0.3251 -0.5193 0.6941 0.056 Uiso 1 1 calc R . .
C37 C 0.28051(10) -0.34313(15) 0.72501(7) 0.0373(3) Uani 1 1 d . . .
H37 H 0.3408 -0.3140 0.7419 0.045 Uiso 1 1 calc R . .

loop_
_atom_site_aniso_label
_atom_site_aniso_U_11
_atom_site_aniso_U_22
_atom_site_aniso_U_33
_atom_site_aniso_U_23
_atom_site_aniso_U_13
_atom_site_aniso_U_12
P1 0.0327(2) 0.02507(19) 0.03369(19) -0.00184(13) 0.00043(14) -0.00228(13)
P2 0.02468(18) 0.02572(18) 0.02654(17) -0.00035(12) 0.00070(13) 0.00110(12)
N1 0.0503(8) 0.0300(7) 0.0417(7) 0.0031(5) 0.0077(6) -0.0025(6)
N2 0.0316(6) 0.0344(6) 0.0295(5) -0.0005(5) 0.0026(5) 0.0027(5)
C1 0.0269(6) 0.0267(7) 0.0346(7) -0.0006(5) -0.0024(5) 0.0002(5)
C2 0.0470(9) 0.0293(7) 0.0430(8) -0.0034(6) 0.0082(6) -0.0131(6)
C3 0.0658(11) 0.0441(10) 0.0471(9) 0.0045(7) 0.0085(8) -0.0049(8)
C4 0.0817(14) 0.0579(12) 0.0435(9) 0.0021(8) 0.0138(9) -0.0124(10)
C5 0.0664(13) 0.0646(13) 0.0521(10) -0.0096(9) 0.0227(9) -0.0183(10)
C6 0.0466(10) 0.0639(12) 0.0597(10) -0.0111(9) 0.0144(8) -0.0115(9)
C7 0.0413(9) 0.0491(10) 0.0457(8) -0.0059(7) 0.0062(7) -0.0108(7)
C8 0.0310(7) 0.0372(8) 0.0405(7) -0.0105(6) 0.0012(6) -0.0031(6)
C9 0.0466(9) 0.0478(10) 0.0534(9) -0.0133(8) 0.0077(7) -0.0153(8)
C10 0.0471(10) 0.0723(14) 0.0661(11) -0.0358(11) 0.0123(9) -0.0279(10)
C11 0.0400(10) 0.0873(16) 0.0672(12) -0.0356(12) -0.0108(9) -0.0044(10)
C12 0.0583(11) 0.0699(14) 0.0769(13) -0.0186(11) -0.0330(10) 0.0073(10)
C13 0.0497(10) 0.0457(10) 0.0646(11) -0.0082(8) -0.0230(8) -0.0002(8)
C14 0.0370(7) 0.0297(7) 0.0372(7) -0.0066(6) 0.0001(6) -0.0017(6)
C15 0.0493(9) 0.0395(9) 0.0394(8) -0.0072(7) 0.0014(7) 0.0043(7)
C16 0.0589(11) 0.0540(11) 0.0438(8) -0.0167(8) 0.0090(8) 0.0027(9)
C17 0.0495(10) 0.0517(11) 0.0665(11) -0.0247(9) 0.0060(8) 0.0090(8)
C18 0.0535(11) 0.0451(10) 0.0704(12) -0.0077(9) -0.0066(9) 0.0154(8)
C19 0.0479(9) 0.0389(9) 0.0485(9) -0.0022(7) -0.0002(7) 0.0063(7)
C20 0.0286(7) 0.0339(7) 0.0281(6) -0.0015(5) -0.0010(5) -0.0043(5)
C21 0.0352(8) 0.0456(9) 0.0337(7) -0.0054(6) 0.0015(6) 0.0037(6)
C22 0.0436(9) 0.0629(11) 0.0306(7) -0.0055(7) 0.0060(6) 0.0010(8)
C23 0.0481(9) 0.0609(11) 0.0305(7) 0.0057(7) 0.0023(6) -0.0056(8)
C24 0.0475(9) 0.0397(9) 0.0382(7) 0.0067(6) -0.0007(6) -0.0009(7)
C25 0.0396(8) 0.0356(8) 0.0316(7) -0.0018(6) 0.0032(6) -0.0002(6)
C26 0.0310(7) 0.0274(7) 0.0306(6) 0.0004(5) -0.0024(5) 0.0008(5)
C27 0.0361(8) 0.0506(10) 0.0445(8) 0.0099(7) 0.0038(6) 0.0111(7)
C28 0.0425(9) 0.0556(11) 0.0594(10) 0.0124(9) -0.0006(8) 0.0190(8)
C29 0.0561(10) 0.0383(9) 0.0435(8) 0.0094(7) -0.0136(7) 0.0056(7)
C30 0.0705(11) 0.0419(9) 0.0284(7) 0.0040(6) 0.0018(7) 0.0091(8)
C31 0.0510(9) 0.0354(8) 0.0323(7) 0.0030(6) 0.0030(6) 0.0125(7)
C32 0.0288(6) 0.0278(7) 0.0234(5) 0.0012(5) 0.0025(5) -0.0026(5)
C33 0.0308(7) 0.0407(8) 0.0367(7) -0.0024(6) -0.0007(6) -0.0020(6)
C34 0.0406(8) 0.0449(9) 0.0355(7) -0.0043(6) -0.0025(6) -0.0129(7)
C35 0.0531(9) 0.0342(8) 0.0348(7) -0.0085(6) 0.0064(6) -0.0093(7)
C36 0.0428(9) 0.0338(8) 0.0625(10) -0.0132(7) 0.0058(7) 0.0021(7)
C37 0.0310(7) 0.0314(8) 0.0492(8) -0.0066(6) 0.0010(6) 0.0001(6)

loop_
_atom_type_symbol
_atom_type_description
_atom_type_scat_dispersion_real
_atom_type_scat_dispersion_imag
_atom_type_scat_source
C C 0.0033 0.0016 'International Tables Vol C Tables 4.2.6.8 and 6.1.1.4'
H H 0.0000 0.0000 'International Tables Vol C Tables 4.2.6.8 and 6.1.1.4'
N N 0.0061 0.0033 'International Tables Vol C Tables 4.2.6.8 and 6.1.1.4'
P P 0.1023 0.0942 'International Tables Vol C Tables 4.2.6.8 and 6.1.1.4'

loop_
_geom_angle_atom_site_label_1
_geom_angle_atom_site_label_2
_geom_angle_atom_site_label_3
_geom_angle
_geom_angle_site_symmetry_1
_geom_angle_site_symmetry_3
_geom_angle_publ_flag
N1 P1 C14 106.55(7) . . ?
N1 P1 C8 117.45(7) . . ?
C14 P1 C8 103.44(7) . . ?
N1 P1 C1 113.57(7) . . ?
C14 P1 C1 110.11(7) . . ?
C8 P1 C1 105.18(7) . . ?
N2 P2 C26 106.79(6) . . ?
N2 P2 C32 117.15(6) . . ?
C26 P2 C32 103.69(6) . . ?
N2 P2 C1 113.95(6) . . ?
C26 P2 C1 109.29(6) . . ?
C32 P2 C1 105.35(6) . . ?
C2 N1 P1 126.25(11) . . ?
C20 N2 P2 127.30(10) . . ?
P1 C1 P2 115.97(7) . . ?
P1 C1 H1A 110.1(10) . . ?
P2 C1 H1A 105.0(10) . . ?
P1 C1 H1B 104.2(9) . . ?
P2 C1 H1B 110.4(9) . . ?
H1A C1 H1B 111.3(13) . . ?
N1 C2 C7 125.08(14) . . ?
N1 C2 C3 118.25(16) . . ?
C7 C2 C3 116.66(15) . . ?
C4 C3 C2 121.53(19) . . ?
C4 C3 H3 119.2 . . ?
C2 C3 H3 119.2 . . ?
C5 C4 C3 120.80(18) . . ?
C5 C4 H4 119.6 . . ?
C3 C4 H4 119.6 . . ?
C4 C5 C6 119.24(18) . . ?
C4 C5 H5 120.4 . . ?
C6 C5 H5 120.4 . . ?
C5 C6 C7 120.54(19) . . ?
C5 C6 H6 119.7 . . ?
C7 C6 H6 119.7 . . ?
C6 C7 C2 121.19(17) . . ?
C6 C7 H7 119.4 . . ?
C2 C7 H7 119.4 . . ?
C13 C8 C9 118.60(15) . . ?
C13 C8 P1 126.09(12) . . ?
C9 C8 P1 115.26(13) . . ?
C10 C9 C8 120.41(19) . . ?
C10 C9 H9 119.8 . . ?
C8 C9 H9 119.8 . . ?
C11 C10 C9 120.39(18) . . ?
C11 C10 H10 119.8 . . ?
C9 C10 H10 119.8 . . ?
C12 C11 C10 119.44(17) . . ?
C12 C11 H11 120.3 . . ?
C10 C11 H11 120.3 . . ?
C11 C12 C13 120.9(2) . . ?
C11 C12 H12 119.5 . . ?
C13 C12 H12 119.5 . . ?
C8 C13 C12 120.22(18) . . ?
C8 C13 H13 119.9 . . ?
C12 C13 H13 119.9 . . ?
C19 C14 C15 119.15(14) . . ?
C19 C14 P1 119.86(12) . . ?
C15 C14 P1 120.96(12) . . ?
C16 C15 C14 120.34(16) . . ?
C16 C15 H15 119.8 . . ?
C14 C15 H15 119.8 . . ?
C17 C16 C15 120.18(17) . . ?
C17 C16 H16 119.9 . . ?
C15 C16 H16 119.9 . . ?
C16 C17 C18 119.83(16) . . ?
C16 C17 H17 120.1 . . ?
C18 C17 H17 120.1 . . ?
C17 C18 C19 120.20(17) . . ?
C17 C18 H18 119.9 . . ?
C19 C18 H18 119.9 . . ?
C14 C19 C18 120.30(16) . . ?
C14 C19 H19 119.9 . . ?
C18 C19 H19 119.9 . . ?
N2 C20 C25 125.50(12) . . ?
N2 C20 C21 117.38(13) . . ?
C25 C20 C21 117.09(13) . . ?
C22 C21 C20 121.49(15) . . ?
C22 C21 H21 119.3 . . ?
C20 C21 H21 119.3 . . ?
C23 C22 C21 120.72(15) . . ?
C23 C22 H22 119.6 . . ?
C21 C22 H22 119.6 . . ?
C22 C23 C24 118.96(14) . . ?
C22 C23 H23 120.5 . . ?
C24 C23 H23 120.5 . . ?
C23 C24 C25 120.84(15) . . ?
C23 C24 H24 119.6 . . ?
C25 C24 H24 119.6 . . ?
C24 C25 C20 120.88(14) . . ?
C24 C25 H25 119.6 . . ?
C20 C25 H25 119.6 . . ?
C31 C26 C27 119.58(13) . . ?
C31 C26 P2 120.48(11) . . ?
C27 C26 P2 119.92(11) . . ?
C28 C27 C26 120.35(15) . . ?
C28 C27 H27 119.8 . . ?
C26 C27 H27 119.8 . . ?
C27 C28 C29 119.99(15) . . ?
C27 C28 H28 120.0 . . ?
C29 C28 H28 120.0 . . ?
C30 C29 C28 120.00(14) . . ?
C30 C29 H29 120.0 . . ?
C28 C29 H29 120.0 . . ?
C29 C30 C31 120.19(15) . . ?
C29 C30 H30 119.9 . . ?
C31 C30 H30 119.9 . . ?
C26 C31 C30 119.87(14) . . ?
C26 C31 H31 120.1 . . ?
C30 C31 H31 120.1 . . ?
C37 C32 C33 118.64(13) . . ?
C37 C32 P2 124.72(10) . . ?
C33 C32 P2 116.56(11) . . ?
C34 C33 C32 120.58(14) . . ?
C34 C33 H33 119.7 . . ?
C32 C33 H33 119.7 . . ?
C35 C34 C33 120.26(14) . . ?
C35 C34 H34 119.9 . . ?
C33 C34 H34 119.9 . . ?
C34 C35 C36 119.67(14) . . ?
C34 C35 H35 120.2 . . ?
C36 C35 H35 120.2 . . ?
C35 C36 C37 120.21(15) . . ?
C35 C36 H36 119.9 . . ?
C37 C36 H36 119.9 . . ?
C32 C37 C36 120.62(13) . . ?
C32 C37 H37 119.7 . . ?
C36 C37 H37 119.7 . . ?

loop_
_geom_bond_atom_site_label_1
_geom_bond_atom_site_label_2
_geom_bond_distance
_geom_bond_site_symmetry_2
_geom_bond_publ_flag
P1 N1 1.5660(13) . ?
P1 C14 1.8053(15) . ?
P1 C8 1.8199(15) . ?
P1 C1 1.8304(15) . ?
P2 N2 1.5653(12) . ?
P2 C26 1.7986(13) . ?
P2 C32 1.8173(13) . ?
P2 C1 1.8307(14) . ?
N1 C2 1.389(2) . ?
N2 C20 1.3932(17) . ?
C1 H1A 0.934(16) . ?
C1 H1B 0.999(16) . ?
C2 C7 1.398(2) . ?
C2 C3 1.408(2) . ?
C3 C4 1.379(3) . ?
C3 H3 0.9500 . ?
C4 C5 1.375(3) . ?
C4 H4 0.9500 . ?
C5 C6 1.376(3) . ?
C5 H5 0.9500 . ?
C6 C7 1.396(2) . ?
C6 H6 0.9500 . ?
C7 H7 0.9500 . ?
C8 C13 1.378(2) . ?
C8 C9 1.393(2) . ?
C9 C10 1.389(2) . ?
C9 H9 0.9500 . ?
C10 C11 1.371(3) . ?
C10 H10 0.9500 . ?
C11 C12 1.366(3) . ?
C11 H11 0.9500 . ?
C12 C13 1.392(2) . ?
C12 H12 0.9500 . ?
C13 H13 0.9500 . ?
C14 C19 1.383(2) . ?
C14 C15 1.390(2) . ?
C15 C16 1.382(2) . ?
C15 H15 0.9500 . ?
C16 C17 1.376(3) . ?
C16 H16 0.9500 . ?
C17 C18 1.381(3) . ?
C17 H17 0.9500 . ?
C18 C19 1.383(2) . ?
C18 H18 0.9500 . ?
C19 H19 0.9500 . ?
C20 C25 1.401(2) . ?
C20 C21 1.4016(19) . ?
C21 C22 1.380(2) . ?
C21 H21 0.9500 . ?
C22 C23 1.378(2) . ?
C22 H22 0.9500 . ?
C23 C24 1.382(2) . ?
C23 H23 0.9500 . ?
C24 C25 1.388(2) . ?
C24 H24 0.9500 . ?
C25 H25 0.9500 . ?
C26 C31 1.3832(19) . ?
C26 C27 1.384(2) . ?
C27 C28 1.375(2) . ?
C27 H27 0.9500 . ?
C28 C29 1.385(2) . ?
C28 H28 0.9500 . ?
C29 C30 1.371(2) . ?
C29 H29 0.9500 . ?
C30 C31 1.388(2) . ?
C30 H30 0.9500 . ?
C31 H31 0.9500 . ?
C32 C37 1.3829(19) . ?
C32 C33 1.3916(18) . ?
C33 C34 1.382(2) . ?
C33 H33 0.9500 . ?
C34 C35 1.377(2) . ?
C34 H34 0.9500 . ?
C35 C36 1.379(2) . ?
C35 H35 0.9500 . ?
C36 C37 1.386(2) . ?
C36 H36 0.9500 . ?
C37 H37 0.9500 . ?

loop_
_cod_related_entry_id
_cod_related_entry_database
_cod_related_entry_code
1 ChemSpider 4415607
